data_7023637
loop_
_publ_author_name
'Takayama, Asuka'
'Suzuki, Takayoshi'
'Ikeda, Miyu'
'Sunatsuki, Yukinari'
'Kojima, Masaaki'

_publ_section_title
;
 Comparison of ancillary ligand effects between 2,2'-bipyridine and
 2-(2'-pyridyl)phenyl in the linkage and bridging isomerism of
 5-methyltetrazolato iridium(III) and/or rhodium(III) complexes.
;
_journal_issue 40
_journal_name_full 'Dalton transactions (Cambridge, England : 2003)'
_journal_page_first 14556
_journal_page_last 14567
_journal_paper_doi 10.1039/c3dt51667a
_journal_volume 42
_journal_year 2013
_chemical_formula_moiety 'C44 H49 N6 Rh2 1+, B F4 1-, 0.5(C2 H3 N), 0.25(H2 O)'
_chemical_formula_sum 'C45 H51 B F4 N6.5 O0.25 Rh2'
_chemical_formula_weight 979.55
_chemical_name_systematic
;
 ?
;
_space_group_IT_number 2
_symmetry_cell_setting triclinic
_symmetry_space_group_name_Hall '-P 1'
_symmetry_space_group_name_H-M 'P -1'
_atom_sites_solution_hydrogens geom
_atom_sites_solution_primary direct
_atom_sites_solution_secondary difmap
_audit_creation_method SHELXL-97
_cell_angle_alpha 99.704(2)
_cell_angle_beta 111.325(2)
_cell_angle_gamma 96.083(2)
_cell_formula_units_Z 2
_cell_length_a 11.6756(8)
_cell_length_b 14.2627(9)
_cell_length_c 14.4068(8)
_cell_measurement_reflns_used 23327
_cell_measurement_temperature 185(2)
_cell_measurement_theta_max 27.55
_cell_measurement_theta_min 3.01
_cell_volume 2166.0(2)
_computing_cell_refinement 'Process auto'
_computing_data_collection 'Process auto'
_computing_data_reduction CrystalStructure
_computing_molecular_graphics 'ortep-3 for win'
_computing_publication_material SHELXL-97
_computing_structure_refinement SHELXL-97
_computing_structure_solution SIR2004
_diffrn_ambient_temperature 185(2)
_diffrn_detector_area_resol_mean 10.00
_diffrn_measured_fraction_theta_full 0.989
_diffrn_measured_fraction_theta_max 0.989
_diffrn_measurement_device_type 'Rigaku R-axis rapid'
_diffrn_measurement_method \w
_diffrn_radiation_monochromator graphite
_diffrn_radiation_source 'fine-focus sealed tube'
_diffrn_radiation_type 'Mo K\a'
_diffrn_radiation_wavelength 0.71075
_diffrn_reflns_av_R_equivalents 0.0217
_diffrn_reflns_av_sigmaI/netI 0.0216
_diffrn_reflns_limit_h_max 15
_diffrn_reflns_limit_h_min -15
_diffrn_reflns_limit_k_max 18
_diffrn_reflns_limit_k_min -18
_diffrn_reflns_limit_l_max 18
_diffrn_reflns_limit_l_min -17
_diffrn_reflns_number 20536
_diffrn_reflns_theta_full 27.48
_diffrn_reflns_theta_max 27.48
_diffrn_reflns_theta_min 3.01
_exptl_absorpt_coefficient_mu 0.820
_exptl_absorpt_correction_T_max 0.8532
_exptl_absorpt_correction_T_min 0.7351
_exptl_absorpt_correction_type numerical
_exptl_absorpt_process_details 'NUMABS (Rigaku, 1999)'
_exptl_crystal_colour orange
_exptl_crystal_density_diffrn 1.502
_exptl_crystal_density_method 'not measured'
_exptl_crystal_description block
_exptl_crystal_F_000 999
_exptl_crystal_size_max 0.40
_exptl_crystal_size_mid 0.40
_exptl_crystal_size_min 0.20
_refine_diff_density_max 1.405
_refine_diff_density_min -0.700
_refine_diff_density_rms 0.084
_refine_ls_extinction_method none
_refine_ls_goodness_of_fit_ref 1.036
_refine_ls_hydrogen_treatment constr
_refine_ls_matrix_type full
_refine_ls_number_parameters 515
_refine_ls_number_reflns 9821
_refine_ls_number_restraints 18
_refine_ls_restrained_S_all 1.055
_refine_ls_R_factor_all 0.0490
_refine_ls_R_factor_gt 0.0404
_refine_ls_shift/su_max 0.001
_refine_ls_shift/su_mean 0.000
_refine_ls_structure_factor_coef Fsqd
_refine_ls_weighting_details 'calc w=1/[\s^2^(Fo^2^)+(0.0547P)^2^+3.1209P] where P=(Fo^2^+2Fc^2^)/3'
_refine_ls_weighting_scheme calc
_refine_ls_wR_factor_gt 0.1029
_refine_ls_wR_factor_ref 0.1079
_reflns_number_gt 8407
_reflns_number_total 9821
_reflns_threshold_expression 'I > 2\s(I)'
_cod_data_source_file c3dt51667a.txt
_cod_data_source_block comp8b
_cod_original_formula_sum 'C45 H51 B F4 N6.50 O0.25 Rh2'
_cod_database_code 7023637

loop_
_symmetry_equiv_pos_as_xyz
'x, y, z'
'-x, -y, -z'

loop_
_atom_site_label
_atom_site_type_symbol
_atom_site_fract_x
_atom_site_fract_y
_atom_site_fract_z
_atom_site_U_iso_or_equiv
_atom_site_adp_type
_atom_site_occupancy
_atom_site_symmetry_multiplicity
_atom_site_calc_flag
_atom_site_refinement_flags
Rh1 Rh -0.17335(2) 0.486787(17) 0.232458(17) 0.03369(8) Uani 1 1 d .
Rh2 Rh 0.16352(2) 0.196871(17) 0.258202(17) 0.03313(8) Uani 1 1 d .
F1 F 0.3955(3) 0.1757(3) 0.7850(3) 0.0935(10) Uiso 1 1 d D
F2A F 0.3725(5) 0.0758(4) 0.8980(4) 0.0699(14) Uiso 0.50 1 d PD
F2B F 0.4510(7) 0.0731(6) 0.8721(6) 0.104(2) Uiso 0.50 1 d PD
F3A F 0.2224(6) 0.1027(4) 0.7795(5) 0.1595(19) Uiso 1 1 d D
F4A F 0.3574(6) 0.0212(5) 0.7136(5) 0.0809(16) Uiso 0.50 1 d PD
F4B F 0.2906(8) 0.0080(5) 0.7334(6) 0.105(2) Uiso 0.50 1 d PD
O1 O 0.5000 1.0000 0.5000 0.127(5) Uiso 0.50 2 d SP
N1 N 0.1043(3) 0.48852(19) 0.2903(2) 0.0387(6) Uani 1 1 d .
N2 N -0.0063(3) 0.43301(18) 0.26990(19) 0.0335(5) Uani 1 1 d .
N3 N 0.0034(2) 0.34194(18) 0.26746(19) 0.0338(5) Uani 1 1 d .
N4 N 0.1238(2) 0.33646(18) 0.28639(19) 0.0328(5) Uani 1 1 d .
N5 N 0.2396(12) 0.9077(9) 0.4185(10) 0.109(4) Uiso 0.50 1 d PD
N31 N -0.2661(3) 0.3465(2) 0.2071(2) 0.0441(7) Uani 1 1 d .
N42 N 0.1025(3) 0.16772(19) 0.3720(2) 0.0416(6) Uani 1 1 d .
C1 C 0.4308(17) 0.9848(15) 0.5724(13) 0.149(7) Uiso 0.50 1 d PD
C2 C 0.3226(11) 0.9438(9) 0.4759(9) 0.082(3) Uiso 0.50 1 d PD
C5 C 0.1832(3) 0.4259(2) 0.2996(2) 0.0358(7) Uani 1 1 d .
C6 C 0.3168(4) 0.4548(3) 0.3197(3) 0.0488(9) Uani 1 1 d .
H6A H 0.3411 0.4072 0.2763 0.059 Uiso 1 1 calc R
H6B H 0.3674 0.4580 0.3917 0.059 Uiso 1 1 calc R
H6C H 0.3306 0.5185 0.3044 0.059 Uiso 1 1 calc R
C11 C -0.1105(4) 0.6126(2) 0.3673(2) 0.0411(8) Uani 1 1 d .
C12 C -0.1153(4) 0.6426(2) 0.2740(3) 0.0446(8) Uani 1 1 d .
C13 C -0.2421(4) 0.6201(3) 0.2036(3) 0.0473(9) Uani 1 1 d .
C14 C -0.3132(4) 0.5690(3) 0.2471(3) 0.0461(8) Uani 1 1 d .
C15 C -0.2310(4) 0.5688(2) 0.3511(3) 0.0423(8) Uani 1 1 d .
C16 C 0.0041(4) 0.6272(3) 0.4626(3) 0.0555(10) Uani 1 1 d .
H16A H 0.0222 0.6942 0.5012 0.067 Uiso 1 1 calc R
H16B H 0.0750 0.6137 0.4447 0.067 Uiso 1 1 calc R
H16C H -0.0096 0.5832 0.5045 0.067 Uiso 1 1 calc R
C17 C -0.0075(5) 0.6994(3) 0.2627(4) 0.0659(12) Uani 1 1 d .
H17A H -0.0234 0.7647 0.2569 0.079 Uiso 1 1 calc R
H17B H 0.0024 0.6671 0.2011 0.079 Uiso 1 1 calc R
H17C H 0.0691 0.7035 0.3227 0.079 Uiso 1 1 calc R
C18 C -0.2946(6) 0.6472(4) 0.1015(3) 0.0722(14) Uani 1 1 d .
H18A H -0.3560 0.6889 0.1019 0.087 Uiso 1 1 calc R
H18B H -0.3351 0.5885 0.0474 0.087 Uiso 1 1 calc R
H18C H -0.2266 0.6819 0.0888 0.087 Uiso 1 1 calc R
C19 C -0.4519(4) 0.5335(4) 0.2007(4) 0.0723(13) Uani 1 1 d .
H19A H -0.4746 0.4879 0.1351 0.087 Uiso 1 1 calc R
H19B H -0.4950 0.5884 0.1897 0.087 Uiso 1 1 calc R
H19C H -0.4766 0.5009 0.2470 0.087 Uiso 1 1 calc R
C20 C -0.2733(5) 0.5327(3) 0.4281(4) 0.0626(12) Uani 1 1 d .
H20A H -0.3059 0.5835 0.4605 0.075 Uiso 1 1 calc R
H20B H -0.2024 0.5159 0.4804 0.075 Uiso 1 1 calc R
H20C H -0.3392 0.4754 0.3934 0.075 Uiso 1 1 calc R
C21 C 0.0994(4) 0.0525(2) 0.1589(3) 0.0439(8) Uani 1 1 d .
C22 C 0.0146(3) 0.1121(3) 0.1091(2) 0.0429(8) Uani 1 1 d .
C23 C 0.0868(3) 0.1868(3) 0.0900(2) 0.0406(7) Uani 1 1 d .
C24 C 0.2153(3) 0.1746(3) 0.1257(2) 0.0403(7) Uani 1 1 d .
C25 C 0.2222(3) 0.0895(2) 0.1674(3) 0.0407(7) Uani 1 1 d .
C26 C 0.0619(5) -0.0378(3) 0.1894(3) 0.0606(11) Uani 1 1 d .
H26A H 0.1101 -0.0320 0.2624 0.073 Uiso 1 1 calc R
H26B H 0.0786 -0.0936 0.1497 0.073 Uiso 1 1 calc R
H26C H -0.0275 -0.0466 0.1760 0.073 Uiso 1 1 calc R
C27 C -0.1241(4) 0.0954(4) 0.0769(3) 0.0598(11) Uani 1 1 d .
H27A H -0.1500 0.0428 0.1049 0.072 Uiso 1 1 calc R
H27B H -0.1642 0.0779 0.0021 0.072 Uiso 1 1 calc R
H27C H -0.1492 0.1546 0.1024 0.072 Uiso 1 1 calc R
C28 C 0.0380(4) 0.2674(3) 0.0413(3) 0.0514(9) Uani 1 1 d .
H28A H 0.0016 0.3053 0.0831 0.062 Uiso 1 1 calc R
H28B H -0.0262 0.2401 -0.0273 0.062 Uiso 1 1 calc R
H28C H 0.1068 0.3093 0.0365 0.062 Uiso 1 1 calc R
C29 C 0.3173(4) 0.2303(3) 0.1064(3) 0.0524(9) Uani 1 1 d .
H29A H 0.3982 0.2310 0.1606 0.063 Uiso 1 1 calc R
H29B H 0.3034 0.2968 0.1058 0.063 Uiso 1 1 calc R
H29C H 0.3172 0.1995 0.0402 0.063 Uiso 1 1 calc R
C30 C 0.3355(4) 0.0437(3) 0.2040(3) 0.0565(10) Uani 1 1 d .
H30A H 0.3220 -0.0032 0.2432 0.068 Uiso 1 1 calc R
H30B H 0.4083 0.0938 0.2477 0.068 Uiso 1 1 calc R
H30C H 0.3502 0.0106 0.1451 0.068 Uiso 1 1 calc R
C31 C -0.2760(4) 0.3043(3) 0.2820(3) 0.0509(9) Uani 1 1 d .
H31 H -0.2425 0.3409 0.3506 0.061 Uiso 1 1 calc R
C32 C -0.3342(4) 0.2086(3) 0.2607(5) 0.0658(13) Uani 1 1 d .
H32 H -0.3385 0.1793 0.3141 0.079 Uiso 1 1 calc R
C33 C -0.3858(4) 0.1568(3) 0.1600(5) 0.0757(16) Uani 1 1 d .
H33 H -0.4269 0.0915 0.1438 0.091 Uiso 1 1 calc R
C34 C -0.3776(4) 0.2001(3) 0.0836(4) 0.0669(14) Uani 1 1 d .
H34 H -0.4158 0.1658 0.0142 0.080 Uiso 1 1 calc R
C35 C -0.3128(3) 0.2948(3) 0.1088(3) 0.0501(9) Uani 1 1 d .
C36 C -0.2788(4) 0.3432(3) 0.0387(3) 0.0519(10) Uani 1 1 d .
C37 C -0.3082(4) 0.3013(4) -0.0653(3) 0.0715(15) Uani 1 1 d .
H37 H -0.3630 0.2406 -0.0963 0.086 Uiso 1 1 calc R
C38 C -0.2579(5) 0.3477(5) -0.1221(3) 0.0808(18) Uani 1 1 d .
H38 H -0.2772 0.3188 -0.1917 0.097 Uiso 1 1 calc R
C39 C -0.1803(5) 0.4353(4) -0.0778(3) 0.0717(15) Uani 1 1 d .
H39 H -0.1450 0.4669 -0.1169 0.086 Uiso 1 1 calc R
C40 C -0.1517(4) 0.4796(3) 0.0244(3) 0.0571(11) Uani 1 1 d .
H40 H -0.0980 0.5409 0.0537 0.068 Uiso 1 1 calc R
C41 C -0.2014(3) 0.4344(3) 0.0834(2) 0.0438(8) Uani 1 1 d .
C42 C -0.0170(4) 0.1335(2) 0.3549(3) 0.0464(8) Uani 1 1 d .
H42 H -0.0796 0.1260 0.2884 0.056 Uiso 1 1 calc R
C43 C -0.0514(5) 0.1089(3) 0.4313(3) 0.0527(9) Uani 1 1 d .
H43 H -0.1360 0.0832 0.4170 0.063 Uiso 1 1 calc R
C44 C 0.0392(5) 0.1224(3) 0.5286(3) 0.0566(11) Uani 1 1 d .
H44 H 0.0174 0.1056 0.5819 0.068 Uiso 1 1 calc R
C45 C 0.1608(5) 0.1601(3) 0.5480(3) 0.0540(10) Uani 1 1 d .
H45 H 0.2232 0.1712 0.6151 0.065 Uiso 1 1 calc R
C46 C 0.1926(4) 0.1821(2) 0.4685(2) 0.0443(8) Uani 1 1 d .
C47 C 0.3184(4) 0.2185(2) 0.4762(3) 0.0463(9) Uani 1 1 d .
C48 C 0.4245(5) 0.2385(3) 0.5688(3) 0.0612(12) Uani 1 1 d .
H48 H 0.4163 0.2293 0.6300 0.073 Uiso 1 1 calc R
C49 C 0.5397(5) 0.2713(3) 0.5694(3) 0.0682(13) Uani 1 1 d .
H49 H 0.6112 0.2855 0.6317 0.082 Uiso 1 1 calc R
C50 C 0.5529(4) 0.2841(3) 0.4798(3) 0.0624(11) Uani 1 1 d .
H50 H 0.6331 0.3062 0.4808 0.075 Uiso 1 1 calc R
C51 C 0.4472(4) 0.2641(3) 0.3883(3) 0.0513(9) Uani 1 1 d .
H51 H 0.4565 0.2730 0.3274 0.062 Uiso 1 1 calc R
C52 C 0.3287(3) 0.2316(2) 0.3846(2) 0.0410(8) Uani 1 1 d .
B1 B 0.3443(7) 0.0903(4) 0.7979(4) 0.106(3) Uani 1 1 d D

loop_
_atom_site_aniso_label
_atom_site_aniso_U_11
_atom_site_aniso_U_22
_atom_site_aniso_U_33
_atom_site_aniso_U_23
_atom_site_aniso_U_13
_atom_site_aniso_U_12
Rh1 0.04378(15) 0.02782(12) 0.02787(12) 0.00480(9) 0.01047(10) 0.01482(10)
Rh2 0.04122(14) 0.02898(13) 0.02487(12) 0.00309(9) 0.00699(10) 0.01447(10)
N1 0.0463(15) 0.0295(13) 0.0400(14) 0.0067(11) 0.0159(13) 0.0106(11)
N2 0.0418(14) 0.0287(12) 0.0283(12) 0.0049(10) 0.0111(11) 0.0110(11)
N3 0.0410(14) 0.0286(12) 0.0305(12) 0.0055(10) 0.0114(11) 0.0121(11)
N4 0.0398(14) 0.0296(12) 0.0275(12) 0.0046(10) 0.0109(11) 0.0117(10)
N31 0.0406(15) 0.0342(14) 0.0521(17) 0.0047(13) 0.0118(13) 0.0147(12)
N42 0.0628(19) 0.0259(12) 0.0324(13) 0.0053(11) 0.0136(13) 0.0130(12)
C5 0.0449(17) 0.0302(14) 0.0309(15) 0.0039(12) 0.0137(13) 0.0095(13)
C6 0.047(2) 0.0372(18) 0.066(2) 0.0124(17) 0.0261(19) 0.0099(15)
C11 0.060(2) 0.0280(15) 0.0323(16) 0.0017(12) 0.0134(15) 0.0200(14)
C12 0.066(2) 0.0287(15) 0.0424(18) 0.0065(14) 0.0233(17) 0.0176(15)
C13 0.073(2) 0.0388(18) 0.0374(17) 0.0133(14) 0.0217(17) 0.0314(17)
C14 0.054(2) 0.0410(18) 0.0468(19) 0.0092(15) 0.0187(17) 0.0265(16)
C15 0.063(2) 0.0318(16) 0.0392(17) 0.0072(13) 0.0245(16) 0.0229(15)
C16 0.070(3) 0.0361(18) 0.044(2) -0.0044(15) 0.0066(19) 0.0180(17)
C17 0.092(3) 0.037(2) 0.082(3) 0.012(2) 0.051(3) 0.010(2)
C18 0.113(4) 0.071(3) 0.047(2) 0.028(2) 0.030(3) 0.058(3)
C19 0.054(3) 0.079(3) 0.079(3) 0.008(3) 0.019(2) 0.031(2)
C20 0.097(3) 0.053(2) 0.067(3) 0.025(2) 0.053(3) 0.039(2)
C21 0.057(2) 0.0352(17) 0.0356(17) -0.0032(13) 0.0161(15) 0.0151(15)
C22 0.0451(18) 0.0471(19) 0.0288(15) -0.0038(14) 0.0088(14) 0.0157(15)
C23 0.0493(19) 0.0451(18) 0.0234(14) 0.0012(13) 0.0091(13) 0.0206(15)
C24 0.0480(19) 0.0439(18) 0.0277(15) 0.0025(13) 0.0126(14) 0.0194(15)
C25 0.0461(18) 0.0360(16) 0.0332(16) -0.0008(13) 0.0082(14) 0.0183(14)
C26 0.082(3) 0.0324(18) 0.061(3) -0.0023(17) 0.028(2) 0.0073(19)
C27 0.047(2) 0.081(3) 0.040(2) -0.0039(19) 0.0106(17) 0.014(2)
C28 0.063(2) 0.059(2) 0.0329(17) 0.0128(16) 0.0134(17) 0.0319(19)
C29 0.053(2) 0.064(2) 0.043(2) 0.0111(18) 0.0198(17) 0.0197(19)
C30 0.057(2) 0.047(2) 0.059(2) 0.0070(18) 0.0128(19) 0.0292(18)
C31 0.0439(19) 0.0380(18) 0.069(3) 0.0140(18) 0.0172(18) 0.0161(15)
C32 0.050(2) 0.043(2) 0.115(4) 0.029(3) 0.036(3) 0.0173(18)
C33 0.045(2) 0.035(2) 0.139(5) -0.002(3) 0.036(3) 0.0068(17)
C34 0.039(2) 0.047(2) 0.094(4) -0.019(2) 0.018(2) 0.0060(17)
C35 0.0338(17) 0.0430(19) 0.057(2) -0.0080(17) 0.0051(16) 0.0157(14)
C36 0.0435(19) 0.059(2) 0.0389(18) -0.0044(17) 0.0018(15) 0.0270(17)
C37 0.056(2) 0.083(3) 0.044(2) -0.020(2) -0.0074(19) 0.032(2)
C38 0.089(4) 0.115(5) 0.0268(19) 0.000(2) 0.004(2) 0.059(3)
C39 0.092(4) 0.101(4) 0.034(2) 0.023(2) 0.024(2) 0.059(3)
C40 0.074(3) 0.068(3) 0.0369(18) 0.0175(18) 0.0201(19) 0.039(2)
C41 0.0486(19) 0.050(2) 0.0289(15) 0.0053(14) 0.0072(14) 0.0273(16)
C42 0.065(2) 0.0322(16) 0.0391(18) 0.0029(14) 0.0181(17) 0.0111(16)
C43 0.082(3) 0.0339(17) 0.052(2) 0.0099(16) 0.036(2) 0.0126(18)
C44 0.105(4) 0.0333(17) 0.048(2) 0.0154(16) 0.042(2) 0.024(2)
C45 0.093(3) 0.0363(18) 0.0334(17) 0.0094(14) 0.0198(19) 0.027(2)
C46 0.072(2) 0.0265(15) 0.0300(15) 0.0052(12) 0.0128(16) 0.0203(15)
C47 0.065(2) 0.0305(16) 0.0304(16) 0.0036(13) 0.0019(16) 0.0190(15)
C48 0.085(3) 0.045(2) 0.0320(18) 0.0048(16) -0.0020(19) 0.018(2)
C49 0.067(3) 0.058(3) 0.046(2) 0.0066(19) -0.015(2) 0.014(2)
C50 0.054(2) 0.052(2) 0.054(2) 0.0056(19) -0.0075(19) 0.0112(18)
C51 0.049(2) 0.047(2) 0.044(2) 0.0062(16) 0.0026(16) 0.0153(16)
C52 0.0500(19) 0.0314(15) 0.0306(15) 0.0038(12) 0.0018(14) 0.0176(14)
B1 0.148(7) 0.043(3) 0.061(3) 0.001(2) -0.032(4) 0.030(4)

loop_
_atom_type_symbol
_atom_type_description
_atom_type_scat_dispersion_real
_atom_type_scat_dispersion_imag
_atom_type_scat_source
C C 0.0033 0.0016 'International Tables Vol C Tables 4.2.6.8 and 6.1.1.4'
H H 0.0000 0.0000 'International Tables Vol C Tables 4.2.6.8 and 6.1.1.4'
B B 0.0013 0.0007 'International Tables Vol C Tables 4.2.6.8 and 6.1.1.4'
F F 0.0171 0.0103 'International Tables Vol C Tables 4.2.6.8 and 6.1.1.4'
N N 0.0061 0.0033 'International Tables Vol C Tables 4.2.6.8 and 6.1.1.4'
O O 0.0106 0.0060 'International Tables Vol C Tables 4.2.6.8 and 6.1.1.4'
Rh Rh -1.1178 0.9187 'International Tables Vol C Tables 4.2.6.8 and 6.1.1.4'

loop_
_geom_angle_atom_site_label_1
_geom_angle_atom_site_label_2
_geom_angle_atom_site_label_3
_geom_angle
C41 Rh1 N31 78.83(15)
C41 Rh1 N2 86.23(12)
N31 Rh1 N2 87.92(11)
C41 Rh1 C14 112.42(14)
N31 Rh1 C14 101.04(13)
N2 Rh1 C14 160.44(12)
C41 Rh1 C12 110.59(15)
N31 Rh1 C12 164.46(13)
N2 Rh1 C12 104.65(13)
C14 Rh1 C12 64.24(15)
C41 Rh1 C13 93.91(13)
N31 Rh1 C13 131.81(14)
N2 Rh1 C13 139.59(14)
C14 Rh1 C13 38.13(15)
C12 Rh1 C13 38.12(15)
C41 Rh1 C11 149.06(15)
N31 Rh1 C11 131.76(13)
N2 Rh1 C11 97.86(11)
C14 Rh1 C11 63.20(14)
C12 Rh1 C11 38.66(13)
C13 Rh1 C11 63.34(13)
C41 Rh1 C15 150.90(13)
N31 Rh1 C15 102.52(13)
N2 Rh1 C15 122.78(12)
C14 Rh1 C15 38.49(13)
C12 Rh1 C15 63.10(13)
C13 Rh1 C15 63.17(13)
C11 Rh1 C15 36.17(14)
C52 Rh2 N42 78.73(14)
C52 Rh2 N4 92.32(11)
N42 Rh2 N4 87.95(10)
C52 Rh2 C25 96.40(13)
N42 Rh2 C25 123.26(12)
N4 Rh2 C25 148.66(12)
C52 Rh2 C21 121.77(13)
N42 Rh2 C21 97.54(13)
N4 Rh2 C21 145.90(12)
C25 Rh2 C21 38.32(14)
C52 Rh2 C24 105.99(14)
N42 Rh2 C24 160.81(12)
N4 Rh2 C24 110.13(11)
C25 Rh2 C24 38.54(13)
C21 Rh2 C24 63.94(14)
C52 Rh2 C23 141.73(15)
N42 Rh2 C23 139.47(13)
N4 Rh2 C23 91.55(11)
C25 Rh2 C23 63.52(12)
C21 Rh2 C23 62.75(13)
C24 Rh2 C23 38.02(12)
C52 Rh2 C22 159.06(13)
N42 Rh2 C22 105.81(13)
N4 Rh2 C22 108.12(11)
C25 Rh2 C22 63.76(12)
C21 Rh2 C22 38.01(13)
C24 Rh2 C22 63.29(13)
C23 Rh2 C22 36.79(14)
C5 N1 N2 103.9(3)
N3 N2 N1 111.7(3)
N3 N2 Rh1 125.5(2)
N1 N2 Rh1 122.58(19)
N2 N3 N4 106.9(2)
C5 N4 N3 106.9(2)
C5 N4 Rh2 135.3(2)
N3 N4 Rh2 116.17(19)
C31 N31 C35 120.0(3)
C31 N31 Rh1 124.1(3)
C35 N31 Rh1 115.8(3)
C42 N42 C46 119.3(3)
C42 N42 Rh2 124.1(2)
C46 N42 Rh2 116.6(3)
N5 C2 C1 167.3(16)
N4 C5 N1 110.7(3)
N4 C5 C6 126.2(3)
N1 C5 C6 123.1(3)
C5 C6 H6A 109.5
C5 C6 H6B 109.5
H6A C6 H6B 109.5
C5 C6 H6C 109.5
H6A C6 H6C 109.5
H6B C6 H6C 109.5
C15 C11 C12 108.1(3)
C15 C11 C16 126.6(3)
C12 C11 C16 125.3(4)
C15 C11 Rh1 72.22(19)
C12 C11 Rh1 67.77(18)
C16 C11 Rh1 125.7(2)
C13 C12 C11 107.6(3)
C13 C12 C17 127.1(4)
C11 C12 C17 124.8(4)
C13 C12 Rh1 71.7(2)
C11 C12 Rh1 73.58(19)
C17 C12 Rh1 126.9(3)
C14 C13 C12 108.1(3)
C14 C13 C18 125.2(4)
C12 C13 C18 126.7(4)
C14 C13 Rh1 69.87(19)
C12 C13 Rh1 70.18(19)
C18 C13 Rh1 126.7(3)
C13 C14 C15 107.9(3)
C13 C14 C19 126.4(4)
C15 C14 C19 125.2(4)
C13 C14 Rh1 72.0(2)
C15 C14 Rh1 74.26(19)
C19 C14 Rh1 125.9(3)
C11 C15 C14 108.0(3)
C11 C15 C20 127.1(4)
C14 C15 C20 124.8(4)
C11 C15 Rh1 71.60(19)
C14 C15 Rh1 67.25(18)
C20 C15 Rh1 129.4(2)
C11 C16 H16A 109.5
C11 C16 H16B 109.5
H16A C16 H16B 109.5
C11 C16 H16C 109.5
H16A C16 H16C 109.5
H16B C16 H16C 109.5
C12 C17 H17A 109.5
C12 C17 H17B 109.5
H17A C17 H17B 109.5
C12 C17 H17C 109.5
H17A C17 H17C 109.5
H17B C17 H17C 109.5
C13 C18 H18A 109.5
C13 C18 H18B 109.5
H18A C18 H18B 109.5
C13 C18 H18C 109.5
H18A C18 H18C 109.5
H18B C18 H18C 109.5
C14 C19 H19A 109.5
C14 C19 H19B 109.5
H19A C19 H19B 109.5
C14 C19 H19C 109.5
H19A C19 H19C 109.5
H19B C19 H19C 109.5
C15 C20 H20A 109.5
C15 C20 H20B 109.5
H20A C20 H20B 109.5
C15 C20 H20C 109.5
H20A C20 H20C 109.5
H20B C20 H20C 109.5
C25 C21 C22 108.9(3)
C25 C21 C26 125.8(3)
C22 C21 C26 125.1(4)
C25 C21 Rh2 70.67(19)
C22 C21 Rh2 73.64(19)
C26 C21 Rh2 125.2(3)
C23 C22 C21 106.9(3)
C23 C22 C27 125.7(3)
C21 C22 C27 127.2(4)
C23 C22 Rh2 70.84(19)
C21 C22 Rh2 68.35(19)
C27 C22 Rh2 128.9(2)
C22 C23 C24 109.4(3)
C22 C23 C28 125.6(3)
C24 C23 C28 125.0(4)
C22 C23 Rh2 72.37(19)
C24 C23 Rh2 69.44(18)
C28 C23 Rh2 123.9(2)
C25 C24 C23 107.3(3)
C25 C24 C29 126.4(3)
C23 C24 C29 125.6(3)
C25 C24 Rh2 70.20(19)
C23 C24 Rh2 72.54(18)
C29 C24 Rh2 130.2(2)
C21 C25 C24 107.4(3)
C21 C25 C30 126.6(3)
C24 C25 C30 125.8(4)
C21 C25 Rh2 71.02(18)
C24 C25 Rh2 71.26(18)
C30 C25 Rh2 127.2(2)
C21 C26 H26A 109.5
C21 C26 H26B 109.5
H26A C26 H26B 109.5
C21 C26 H26C 109.5
H26A C26 H26C 109.5
H26B C26 H26C 109.5
C22 C27 H27A 109.5
C22 C27 H27B 109.5
H27A C27 H27B 109.5
C22 C27 H27C 109.5
H27A C27 H27C 109.5
H27B C27 H27C 109.5
C23 C28 H28A 109.5
C23 C28 H28B 109.5
H28A C28 H28B 109.5
C23 C28 H28C 109.5
H28A C28 H28C 109.5
H28B C28 H28C 109.5
C24 C29 H29A 109.5
C24 C29 H29B 109.5
H29A C29 H29B 109.5
C24 C29 H29C 109.5
H29A C29 H29C 109.5
H29B C29 H29C 109.5
C25 C30 H30A 109.5
C25 C30 H30B 109.5
H30A C30 H30B 109.5
C25 C30 H30C 109.5
H30A C30 H30C 109.5
H30B C30 H30C 109.5
N31 C31 C32 121.3(4)
N31 C31 H31 119.3
C32 C31 H31 119.3
C33 C32 C31 118.8(5)
C33 C32 H32 120.6
C31 C32 H32 120.6
C34 C33 C32 119.9(4)
C34 C33 H33 120.1
C32 C33 H33 120.1
C33 C34 C35 119.5(5)
C33 C34 H34 120.2
C35 C34 H34 120.2
N31 C35 C34 120.3(4)
N31 C35 C36 114.4(3)
C34 C35 C36 125.1(4)
C41 C36 C37 119.7(5)
C41 C36 C35 115.2(3)
C37 C36 C35 124.8(4)
C38 C37 C36 120.6(5)
C38 C37 H37 119.7
C36 C37 H37 119.7
C39 C38 C37 119.7(4)
C39 C38 H38 120.2
C37 C38 H38 120.2
C38 C39 C40 121.0(5)
C38 C39 H39 119.5
C40 C39 H39 119.5
C41 C40 C39 120.6(5)
C41 C40 H40 119.7
C39 C40 H40 119.7
C40 C41 C36 118.5(3)
C40 C41 Rh1 126.7(3)
C36 C41 Rh1 114.8(3)
N42 C42 C43 122.0(4)
N42 C42 H42 119.0
C43 C42 H42 119.0
C44 C43 C42 119.0(4)
C44 C43 H43 120.5
C42 C43 H43 120.5
C45 C44 C43 119.7(4)
C45 C44 H44 120.1
C43 C44 H44 120.1
C44 C45 C46 119.7(4)
C44 C45 H45 120.1
C46 C45 H45 120.1
N42 C46 C45 120.3(4)
N42 C46 C47 113.7(3)
C45 C46 C47 126.0(3)
C52 C47 C48 121.2(4)
C52 C47 C46 116.0(3)
C48 C47 C46 122.8(4)
C49 C48 C47 119.3(4)
C49 C48 H48 120.4
C47 C48 H48 120.4
C48 C49 C50 120.8(4)
C48 C49 H49 119.6
C50 C49 H49 119.6
C49 C50 C51 119.4(5)
C49 C50 H50 120.3
C51 C50 H50 120.3
C52 C51 C50 121.5(4)
C52 C51 H51 119.2
C50 C51 H51 119.2
C51 C52 C47 117.7(3)
C51 C52 Rh2 127.2(3)
C47 C52 Rh2 115.0(3)
F4B B1 F1 130.8(7)
F4B B1 F3A 83.6(6)
F1 B1 F3A 101.9(4)
F4B B1 F2B 106.4(6)
F1 B1 F2B 98.3(6)
F1 B1 F2A 119.3(5)
F3A B1 F2A 95.8(6)
F1 B1 F4A 99.8(6)
F3A B1 F4A 114.0(5)
F2A B1 F4A 124.5(5)

loop_
_geom_bond_atom_site_label_1
_geom_bond_atom_site_label_2
_geom_bond_distance
Rh1 C41 2.042(3)
Rh1 N31 2.077(3)
Rh1 N2 2.092(3)
Rh1 C14 2.158(3)
Rh1 C12 2.167(3)
Rh1 C13 2.186(3)
Rh1 C11 2.245(3)
Rh1 C15 2.253(3)
Rh2 C52 2.054(3)
Rh2 N42 2.093(3)
Rh2 N4 2.098(2)
Rh2 C25 2.174(3)
Rh2 C21 2.179(3)
Rh2 C24 2.188(3)
Rh2 C23 2.230(3)
Rh2 C22 2.249(3)
F1 B1 1.370(7)
F2A B1 1.414(7)
F2B B1 1.392(8)
F3A B1 1.387(8)
F4A B1 1.494(8)
F4B B1 1.300(8)
O1 C1 1.56(2)
N1 C5 1.338(4)
N1 N2 1.345(4)
N2 N3 1.311(3)
N3 N4 1.345(4)
N4 C5 1.334(4)
N5 C2 1.027(12)
N31 C31 1.356(5)
N31 C35 1.359(5)
N42 C42 1.346(5)
N42 C46 1.369(4)
C1 C2 1.471(15)
C5 C6 1.477(5)
C6 H6A 0.9800
C6 H6B 0.9800
C6 H6C 0.9800
C11 C15 1.396(5)
C11 C12 1.462(5)
C11 C16 1.493(5)
C12 C13 1.422(6)
C12 C17 1.498(6)
C13 C14 1.419(6)
C13 C18 1.509(5)
C14 C15 1.457(5)
C14 C19 1.500(6)
C15 C20 1.509(5)
C16 H16A 0.9800
C16 H16B 0.9800
C16 H16C 0.9800
C17 H17A 0.9800
C17 H17B 0.9800
C17 H17C 0.9800
C18 H18A 0.9800
C18 H18B 0.9800
C18 H18C 0.9800
C19 H19A 0.9800
C19 H19B 0.9800
C19 H19C 0.9800
C20 H20A 0.9800
C20 H20B 0.9800
C20 H20C 0.9800
C21 C25 1.429(5)
C21 C22 1.444(5)
C21 C26 1.501(5)
C22 C23 1.414(5)
C22 C27 1.493(5)
C23 C24 1.440(5)
C23 C28 1.503(5)
C24 C25 1.440(5)
C24 C29 1.497(6)
C25 C30 1.497(5)
C26 H26A 0.9800
C26 H26B 0.9800
C26 H26C 0.9800
C27 H27A 0.9800
C27 H27B 0.9800
C27 H27C 0.9800
C28 H28A 0.9800
C28 H28B 0.9800
C28 H28C 0.9800
C29 H29A 0.9800
C29 H29B 0.9800
C29 H29C 0.9800
C30 H30A 0.9800
C30 H30B 0.9800
C30 H30C 0.9800
C31 C32 1.388(5)
C31 H31 0.9500
C32 C33 1.386(8)
C32 H32 0.9500
C33 C34 1.378(8)
C33 H33 0.9500
C34 C35 1.395(6)
C34 H34 0.9500
C35 C36 1.456(6)
C36 C41 1.403(6)
C36 C37 1.414(5)
C37 C38 1.379(8)
C37 H37 0.9500
C38 C39 1.364(8)
C38 H38 0.9500
C39 C40 1.402(6)
C39 H39 0.9500
C40 C41 1.392(6)
C40 H40 0.9500
C42 C43 1.385(5)
C42 H42 0.9500
C43 C44 1.382(6)
C43 H43 0.9500
C44 C45 1.372(7)
C44 H44 0.9500
C45 C46 1.397(5)
C45 H45 0.9500
C46 C47 1.464(6)
C47 C52 1.409(5)
C47 C48 1.410(5)
C48 C49 1.373(7)
C48 H48 0.9500
C49 C50 1.394(7)
C49 H49 0.9500
C50 C51 1.399(5)
C50 H50 0.9500
C51 C52 1.390(6)
C51 H51 0.9500

loop_
_geom_torsion_atom_site_label_1
_geom_torsion_atom_site_label_2
_geom_torsion_atom_site_label_3
_geom_torsion_atom_site_label_4
_geom_torsion
C5 N1 N2 N3 0.5(3)
C5 N1 N2 Rh1 -173.7(2)
C41 Rh1 N2 N3 -77.3(3)
N31 Rh1 N2 N3 1.7(2)
C14 Rh1 N2 N3 119.7(4)
C12 Rh1 N2 N3 172.4(2)
C13 Rh1 N2 N3 -168.9(2)
C11 Rh1 N2 N3 133.6(2)
C15 Rh1 N2 N3 105.3(3)
C41 Rh1 N2 N1 96.1(3)
N31 Rh1 N2 N1 175.1(2)
C14 Rh1 N2 N1 -66.9(5)
C12 Rh1 N2 N1 -14.2(3)
C13 Rh1 N2 N1 4.5(3)
C11 Rh1 N2 N1 -53.0(2)
C15 Rh1 N2 N1 -81.4(3)
N1 N2 N3 N4 -0.2(3)
Rh1 N2 N3 N4 173.77(18)
N2 N3 N4 C5 -0.1(3)
N2 N3 N4 Rh2 -167.81(18)
C52 Rh2 N4 C5 55.3(3)
N42 Rh2 N4 C5 133.9(3)
C25 Rh2 N4 C5 -51.0(4)
C21 Rh2 N4 C5 -125.6(3)
C24 Rh2 N4 C5 -52.7(3)
C23 Rh2 N4 C5 -86.6(3)
C22 Rh2 N4 C5 -120.1(3)
C52 Rh2 N4 N3 -141.6(2)
N42 Rh2 N4 N3 -63.0(2)
C25 Rh2 N4 N3 112.1(3)
C21 Rh2 N4 N3 37.5(3)
C24 Rh2 N4 N3 110.4(2)
C23 Rh2 N4 N3 76.5(2)
C22 Rh2 N4 N3 43.0(2)
C41 Rh1 N31 C31 168.6(3)
N2 Rh1 N31 C31 82.0(3)
C14 Rh1 N31 C31 -80.5(3)
C12 Rh1 N31 C31 -62.5(6)
C13 Rh1 N31 C31 -106.2(3)
C11 Rh1 N31 C31 -16.7(3)
C15 Rh1 N31 C31 -41.2(3)
C41 Rh1 N31 C35 -8.0(2)
N2 Rh1 N31 C35 -94.6(2)
C14 Rh1 N31 C35 102.9(3)
C12 Rh1 N31 C35 120.9(5)
C13 Rh1 N31 C35 77.2(3)
C11 Rh1 N31 C35 166.7(2)
C15 Rh1 N31 C35 142.3(2)
C52 Rh2 N42 C42 -178.9(3)
N4 Rh2 N42 C42 88.3(3)
C25 Rh2 N42 C42 -88.6(3)
C21 Rh2 N42 C42 -57.9(3)
C24 Rh2 N42 C42 -72.6(5)
C23 Rh2 N42 C42 -1.7(3)
C22 Rh2 N42 C42 -20.0(3)
C52 Rh2 N42 C46 -1.1(2)
N4 Rh2 N42 C46 -93.9(2)
C25 Rh2 N42 C46 89.2(2)
C21 Rh2 N42 C46 119.9(2)
C24 Rh2 N42 C46 105.3(4)
C23 Rh2 N42 C46 176.1(2)
C22 Rh2 N42 C46 157.9(2)
N3 N4 C5 N1 0.4(3)
Rh2 N4 C5 N1 164.6(2)
N3 N4 C5 C6 -178.4(3)
Rh2 N4 C5 C6 -14.2(5)
N2 N1 C5 N4 -0.6(3)
N2 N1 C5 C6 178.4(3)
C41 Rh1 C11 C15 126.7(3)
N31 Rh1 C11 C15 -43.2(3)
N2 Rh1 C11 C15 -137.48(19)
C14 Rh1 C11 C15 37.4(2)
C12 Rh1 C11 C15 118.9(3)
C13 Rh1 C11 C15 80.3(2)
C41 Rh1 C11 C12 7.8(4)
N31 Rh1 C11 C12 -162.1(2)
N2 Rh1 C11 C12 103.7(2)
C14 Rh1 C11 C12 -81.5(2)
C13 Rh1 C11 C12 -38.6(2)
C15 Rh1 C11 C12 -118.9(3)
C41 Rh1 C11 C16 -110.5(4)
N31 Rh1 C11 C16 79.5(4)
N2 Rh1 C11 C16 -14.7(4)
C14 Rh1 C11 C16 160.1(4)
C12 Rh1 C11 C16 -118.4(4)
C13 Rh1 C11 C16 -157.0(4)
C15 Rh1 C11 C16 122.8(4)
C15 C11 C12 C13 2.8(4)
C16 C11 C12 C13 -177.0(3)
Rh1 C11 C12 C13 64.1(2)
C15 C11 C12 C17 174.9(3)
C16 C11 C12 C17 -4.9(5)
Rh1 C11 C12 C17 -123.8(4)
C15 C11 C12 Rh1 -61.3(2)
C16 C11 C12 Rh1 118.9(3)
C41 Rh1 C12 C13 68.9(2)
N31 Rh1 C12 C13 -56.5(6)
N2 Rh1 C12 C13 160.3(2)
C14 Rh1 C12 C13 -36.9(2)
C11 Rh1 C12 C13 -115.4(3)
C15 Rh1 C12 C13 -80.0(2)
C41 Rh1 C12 C11 -175.7(2)
N31 Rh1 C12 C11 58.9(6)
N2 Rh1 C12 C11 -84.2(2)
C14 Rh1 C12 C11 78.6(2)
C13 Rh1 C12 C11 115.4(3)
C15 Rh1 C12 C11 35.4(2)
C41 Rh1 C12 C17 -54.2(4)
N31 Rh1 C12 C17 -179.6(4)
N2 Rh1 C12 C17 37.3(4)
C14 Rh1 C12 C17 -159.9(4)
C13 Rh1 C12 C17 -123.1(5)
C11 Rh1 C12 C17 121.5(5)
C15 Rh1 C12 C17 156.9(4)
C11 C12 C13 C14 -5.5(4)
C17 C12 C13 C14 -177.3(3)
Rh1 C12 C13 C14 59.8(2)
C11 C12 C13 C18 173.1(3)
C17 C12 C13 C18 1.3(6)
Rh1 C12 C13 C18 -121.6(4)
C11 C12 C13 Rh1 -65.3(2)
C17 C12 C13 Rh1 122.8(4)
C41 Rh1 C13 C14 122.1(2)
N31 Rh1 C13 C14 43.6(3)
N2 Rh1 C13 C14 -149.1(2)
C12 Rh1 C13 C14 -118.9(3)
C11 Rh1 C13 C14 -79.8(2)
C15 Rh1 C13 C14 -39.1(2)
C41 Rh1 C13 C12 -118.9(2)
N31 Rh1 C13 C12 162.6(2)
N2 Rh1 C13 C12 -30.2(3)
C14 Rh1 C13 C12 118.9(3)
C11 Rh1 C13 C12 39.1(2)
C15 Rh1 C13 C12 79.8(2)
C41 Rh1 C13 C18 2.6(4)
N31 Rh1 C13 C18 -75.9(5)
N2 Rh1 C13 C18 91.4(5)
C14 Rh1 C13 C18 -119.5(5)
C12 Rh1 C13 C18 121.6(5)
C11 Rh1 C13 C18 160.7(5)
C15 Rh1 C13 C18 -158.6(5)
C12 C13 C14 C15 6.1(4)
C18 C13 C14 C15 -172.5(3)
Rh1 C13 C14 C15 66.1(2)
C12 C13 C14 C19 178.2(4)
C18 C13 C14 C19 -0.4(6)
Rh1 C13 C14 C19 -121.8(4)
C12 C13 C14 Rh1 -60.0(2)
C18 C13 C14 Rh1 121.3(4)
C41 Rh1 C14 C13 -66.0(3)
N31 Rh1 C14 C13 -148.4(2)
N2 Rh1 C14 C13 95.6(4)
C12 Rh1 C14 C13 36.9(2)
C11 Rh1 C14 C13 80.2(2)
C15 Rh1 C14 C13 115.3(3)
C41 Rh1 C14 C15 178.7(2)
N31 Rh1 C14 C15 96.3(2)
N2 Rh1 C14 C15 -19.7(5)
C12 Rh1 C14 C15 -78.4(2)
C13 Rh1 C14 C15 -115.3(3)
C11 Rh1 C14 C15 -35.1(2)
C41 Rh1 C14 C19 56.3(4)
N31 Rh1 C14 C19 -26.1(4)
N2 Rh1 C14 C19 -142.1(4)
C12 Rh1 C14 C19 159.2(4)
C13 Rh1 C14 C19 122.3(5)
C11 Rh1 C14 C19 -157.5(4)
C15 Rh1 C14 C19 -122.4(5)
C12 C11 C15 C14 1.0(3)
C16 C11 C15 C14 -179.3(3)
Rh1 C11 C15 C14 -57.5(2)
C12 C11 C15 C20 -175.5(3)
C16 C11 C15 C20 4.3(5)
Rh1 C11 C15 C20 126.0(3)
C12 C11 C15 Rh1 58.5(2)
C16 C11 C15 Rh1 -121.7(3)
C13 C14 C15 C11 -4.4(4)
C19 C14 C15 C11 -176.6(3)
Rh1 C14 C15 C11 60.3(2)
C13 C14 C15 C20 172.2(3)
C19 C14 C15 C20 0.0(6)
Rh1 C14 C15 C20 -123.2(3)
C13 C14 C15 Rh1 -64.6(2)
C19 C14 C15 Rh1 123.1(4)
C41 Rh1 C15 C11 -122.1(3)
N31 Rh1 C15 C11 148.45(19)
N2 Rh1 C15 C11 52.8(2)
C14 Rh1 C15 C11 -119.5(3)
C12 Rh1 C15 C11 -37.8(2)
C13 Rh1 C15 C11 -80.8(2)
C41 Rh1 C15 C14 -2.6(4)
N31 Rh1 C15 C14 -92.0(2)
N2 Rh1 C15 C14 172.3(2)
C12 Rh1 C15 C14 81.7(2)
C13 Rh1 C15 C14 38.7(2)
C11 Rh1 C15 C14 119.5(3)
C41 Rh1 C15 C20 114.6(4)
N31 Rh1 C15 C20 25.1(4)
N2 Rh1 C15 C20 -70.6(4)
C14 Rh1 C15 C20 117.1(5)
C12 Rh1 C15 C20 -161.2(4)
C13 Rh1 C15 C20 155.9(4)
C11 Rh1 C15 C20 -123.4(5)
C52 Rh2 C21 C25 -55.1(3)
N42 Rh2 C21 C25 -136.5(2)
N4 Rh2 C21 C25 126.0(2)
C24 Rh2 C21 C25 38.2(2)
C23 Rh2 C21 C25 81.0(2)
C22 Rh2 C21 C25 117.5(3)
C52 Rh2 C21 C22 -172.5(2)
N42 Rh2 C21 C22 106.1(2)
N4 Rh2 C21 C22 8.6(3)
C25 Rh2 C21 C22 -117.5(3)
C24 Rh2 C21 C22 -79.2(2)
C23 Rh2 C21 C22 -36.5(2)
C52 Rh2 C21 C26 65.7(4)
N42 Rh2 C21 C26 -15.7(4)
N4 Rh2 C21 C26 -113.2(4)
C25 Rh2 C21 C26 120.8(4)
C24 Rh2 C21 C26 159.0(4)
C23 Rh2 C21 C26 -158.3(4)
C22 Rh2 C21 C26 -121.8(4)
C25 C21 C22 C23 -1.6(4)
C26 C21 C22 C23 -177.4(3)
Rh2 C21 C22 C23 60.7(2)
C25 C21 C22 C27 174.5(3)
C26 C21 C22 C27 -1.3(6)
Rh2 C21 C22 C27 -123.2(3)
C25 C21 C22 Rh2 -62.3(2)
C26 C21 C22 Rh2 121.9(3)
C52 Rh2 C22 C23 -100.0(4)
N42 Rh2 C22 C23 160.10(19)
N4 Rh2 C22 C23 67.0(2)
C25 Rh2 C22 C23 -80.2(2)
C21 Rh2 C22 C23 -118.0(3)
C24 Rh2 C22 C23 -36.90(19)
C52 Rh2 C22 C21 18.0(5)
N42 Rh2 C22 C21 -81.9(2)
N4 Rh2 C22 C21 -175.0(2)
C25 Rh2 C22 C21 37.8(2)
C24 Rh2 C22 C21 81.1(2)
C23 Rh2 C22 C21 118.0(3)
C52 Rh2 C22 C27 139.1(4)
N42 Rh2 C22 C27 39.2(4)
N4 Rh2 C22 C27 -53.9(4)
C25 Rh2 C22 C27 158.9(4)
C21 Rh2 C22 C27 121.1(5)
C24 Rh2 C22 C27 -157.8(4)
C23 Rh2 C22 C27 -120.9(5)
C21 C22 C23 C24 0.7(4)
C27 C22 C23 C24 -175.4(3)
Rh2 C22 C23 C24 59.8(2)
C21 C22 C23 C28 -178.5(3)
C27 C22 C23 C28 5.3(5)
Rh2 C22 C23 C28 -119.4(3)
C21 C22 C23 Rh2 -59.1(2)
C27 C22 C23 Rh2 124.7(3)
C52 Rh2 C23 C22 145.4(2)
N42 Rh2 C23 C22 -30.3(3)
N4 Rh2 C23 C22 -118.9(2)
C25 Rh2 C23 C22 80.9(2)
C21 Rh2 C23 C22 37.7(2)
C24 Rh2 C23 C22 119.5(3)
C52 Rh2 C23 C24 25.9(3)
N42 Rh2 C23 C24 -149.7(2)
N4 Rh2 C23 C24 121.6(2)
C25 Rh2 C23 C24 -38.6(2)
C21 Rh2 C23 C24 -81.8(2)
C22 Rh2 C23 C24 -119.5(3)
C52 Rh2 C23 C28 -93.1(4)
N42 Rh2 C23 C28 91.2(4)
N4 Rh2 C23 C28 2.6(3)
C25 Rh2 C23 C28 -157.6(4)
C21 Rh2 C23 C28 159.2(4)
C24 Rh2 C23 C28 -119.0(4)
C22 Rh2 C23 C28 121.5(4)
C22 C23 C24 C25 0.4(4)
C28 C23 C24 C25 179.6(3)
Rh2 C23 C24 C25 62.0(2)
C22 C23 C24 C29 171.0(3)
C28 C23 C24 C29 -9.8(5)
Rh2 C23 C24 C29 -127.4(3)
C22 C23 C24 Rh2 -61.6(2)
C28 C23 C24 Rh2 117.6(3)
C52 Rh2 C24 C25 80.0(2)
N42 Rh2 C24 C25 -21.8(5)
N4 Rh2 C24 C25 178.62(19)
C21 Rh2 C24 C25 -38.0(2)
C23 Rh2 C24 C25 -116.4(3)
C22 Rh2 C24 C25 -80.6(2)
C52 Rh2 C24 C23 -163.6(2)
N42 Rh2 C24 C23 94.5(4)
N4 Rh2 C24 C23 -65.0(2)
C25 Rh2 C24 C23 116.4(3)
C21 Rh2 C24 C23 78.3(2)
C22 Rh2 C24 C23 35.7(2)
C52 Rh2 C24 C29 -41.4(3)
N42 Rh2 C24 C29 -143.2(4)
N4 Rh2 C24 C29 57.2(3)
C25 Rh2 C24 C29 -121.4(4)
C21 Rh2 C24 C29 -159.4(4)
C23 Rh2 C24 C29 122.2(4)
C22 Rh2 C24 C29 158.0(4)
C22 C21 C25 C24 1.8(4)
C26 C21 C25 C24 177.6(3)
Rh2 C21 C25 C24 -62.3(2)
C22 C21 C25 C30 -173.1(3)
C26 C21 C25 C30 2.6(6)
Rh2 C21 C25 C30 122.7(4)
C22 C21 C25 Rh2 64.2(2)
C26 C21 C25 Rh2 -120.1(3)
C23 C24 C25 C21 -1.3(3)
C29 C24 C25 C21 -171.9(3)
Rh2 C24 C25 C21 62.2(2)
C23 C24 C25 C30 173.7(3)
C29 C24 C25 C30 3.2(5)
Rh2 C24 C25 C30 -122.8(3)
C23 C24 C25 Rh2 -63.5(2)
C29 C24 C25 Rh2 126.0(3)
C52 Rh2 C25 C21 135.5(2)
N42 Rh2 C25 C21 54.8(2)
N4 Rh2 C25 C21 -119.3(3)
C24 Rh2 C25 C21 -116.8(3)
C23 Rh2 C25 C21 -78.8(2)
C22 Rh2 C25 C21 -37.5(2)
C52 Rh2 C25 C24 -107.7(2)
N42 Rh2 C25 C24 171.60(19)
N4 Rh2 C25 C24 -2.5(3)
C21 Rh2 C25 C24 116.8(3)
C23 Rh2 C25 C24 38.1(2)
C22 Rh2 C25 C24 79.3(2)
C52 Rh2 C25 C30 13.5(4)
N42 Rh2 C25 C30 -67.2(4)
N4 Rh2 C25 C30 118.7(3)
C21 Rh2 C25 C30 -122.0(4)
C24 Rh2 C25 C30 121.2(4)
C23 Rh2 C25 C30 159.2(4)
C22 Rh2 C25 C30 -159.5(4)
C35 N31 C31 C32 -0.5(5)
Rh1 N31 C31 C32 -176.9(3)
N31 C31 C32 C33 -1.8(6)
C31 C32 C33 C34 0.7(6)
C32 C33 C34 C35 2.6(6)
C31 N31 C35 C34 3.8(5)
Rh1 N31 C35 C34 -179.4(3)
C31 N31 C35 C36 -170.7(3)
Rh1 N31 C35 C36 6.1(4)
C33 C34 C35 N31 -4.9(6)
C33 C34 C35 C36 169.0(4)
N31 C35 C36 C41 1.2(4)
C34 C35 C36 C41 -173.0(3)
N31 C35 C36 C37 175.0(3)
C34 C35 C36 C37 0.9(6)
C41 C36 C37 C38 2.3(6)
C35 C36 C37 C38 -171.3(4)
C36 C37 C38 C39 -0.7(7)
C37 C38 C39 C40 -0.7(7)
C38 C39 C40 C41 0.5(6)
C39 C40 C41 C36 1.0(6)
C39 C40 C41 Rh1 -179.3(3)
C37 C36 C41 C40 -2.4(5)
C35 C36 C41 C40 171.8(3)
C37 C36 C41 Rh1 177.9(3)
C35 C36 C41 Rh1 -8.0(4)
N31 Rh1 C41 C40 -171.2(3)
N2 Rh1 C41 C40 -82.6(3)
C14 Rh1 C41 C40 91.3(3)
C12 Rh1 C41 C40 21.6(4)
C13 Rh1 C41 C40 56.9(3)
C11 Rh1 C41 C40 16.4(5)
C15 Rh1 C41 C40 93.0(4)
N31 Rh1 C41 C36 8.5(2)
N2 Rh1 C41 C36 97.1(3)
C14 Rh1 C41 C36 -89.0(3)
C12 Rh1 C41 C36 -158.7(2)
C13 Rh1 C41 C36 -123.4(3)
C11 Rh1 C41 C36 -163.9(2)
C15 Rh1 C41 C36 -87.3(4)
C46 N42 C42 C43 -2.4(5)
Rh2 N42 C42 C43 175.4(3)
N42 C42 C43 C44 1.8(5)
C42 C43 C44 C45 0.3(5)
C43 C44 C45 C46 -1.7(5)
C42 N42 C46 C45 0.9(5)
Rh2 N42 C46 C45 -177.0(2)
C42 N42 C46 C47 179.5(3)
Rh2 N42 C46 C47 1.5(3)
C44 C45 C46 N42 1.1(5)
C44 C45 C46 C47 -177.2(3)
N42 C46 C47 C52 -1.1(4)
C45 C46 C47 C52 177.3(3)
N42 C46 C47 C48 179.8(3)
C45 C46 C47 C48 -1.8(5)
C52 C47 C48 C49 0.1(6)
C46 C47 C48 C49 179.1(4)
C47 C48 C49 C50 -0.7(7)
C48 C49 C50 C51 0.7(7)
C49 C50 C51 C52 -0.1(6)
C50 C51 C52 C47 -0.5(5)
C50 C51 C52 Rh2 -179.1(3)
C48 C47 C52 C51 0.5(5)
C46 C47 C52 C51 -178.6(3)
C48 C47 C52 Rh2 179.3(3)
C46 C47 C52 Rh2 0.2(4)
N42 Rh2 C52 C51 179.2(3)
N4 Rh2 C52 C51 -93.4(3)
C25 Rh2 C52 C51 56.5(3)
C21 Rh2 C52 C51 87.2(3)
C24 Rh2 C52 C51 18.3(3)
C23 Rh2 C52 C51 2.1(4)
C22 Rh2 C52 C51 74.3(5)
N42 Rh2 C52 C47 0.5(2)
N4 Rh2 C52 C47 87.9(2)
C25 Rh2 C52 C47 -122.3(2)
C21 Rh2 C52 C47 -91.5(3)
C24 Rh2 C52 C47 -160.4(2)
C23 Rh2 C52 C47 -176.6(2)
C22 Rh2 C52 C47 -104.4(4)
